data_2204223
loop_
_publ_author_name
'Burcu Arslan'
'Canan Kazak'
'Hacer Karata\,s'
'Se\,ckin  \"Ozden'

_publ_section_title
;Methyl
 1-<i>n</i>-butyl-2-(3,4-dichlorophenyl)-1<i>H</i>-benzimidazole-5-carboxylate
;
_journal_issue 9
_journal_name_full 'Acta Crystallographica Section E'
_journal_page_first o1535
_journal_page_last o1537
_journal_paper_doi 10.1107/S1600536804019610
_journal_volume 60
_journal_year 2004
_chemical_formula_iupac 'C19 H18 Cl2 N2 O2'
_chemical_formula_moiety 'C19 H18 Cl2 N2 O2'
_chemical_formula_sum 'C19 H18 Cl2 N2 O2'
_chemical_formula_weight 377.25
_chemical_name_systematic
;
Methyl 1-n-butyl-2-(3,4-dichlorophenyl)-1H-benzimidazole-5-carboxylate
;
_space_group_IT_number 14
_symmetry_cell_setting monoclinic
_symmetry_space_group_name_Hall '-P 2yn'
_symmetry_space_group_name_H-M 'P 1 21/n 1'
_atom_sites_solution_hydrogens geom
_atom_sites_solution_primary direct
_atom_sites_solution_secondary difmap
_cell_angle_alpha 90.00
_cell_angle_beta 123.459(4)
_cell_angle_gamma 90.00
_cell_formula_units_Z 4
_cell_length_a 9.3359(6)
_cell_length_b 14.4051(8)
_cell_length_c 16.3707(11)
_cell_measurement_reflns_used 15013
_cell_measurement_temperature 293(2)
_cell_measurement_theta_max 29.02
_cell_measurement_theta_min 1.49
_cell_volume 1836.8(2)
_computing_cell_refinement X-AREA
_computing_data_collection 'X-AREA (Stoe & Cie, 1996)'
_computing_data_reduction 'X-RED (Stoe & Cie, 1996)'
_computing_molecular_graphics 'ORTEP-3 (Farrugia, 1997)'
_computing_publication_material 'WinGX (Farrugia, 1999)'
_computing_structure_refinement 'SHELXL97 (Sheldrick, 1997)'
_computing_structure_solution 'SHELXS97 (Sheldrick, 1997)'
_diffrn_ambient_temperature 293(2)
_diffrn_detector_area_resol_mean 6.67
_diffrn_measured_fraction_theta_full 0.980
_diffrn_measured_fraction_theta_max 0.980
_diffrn_measurement_device_type 'Stoe 2-circle goniometer'
_diffrn_measurement_method 'rotation method'
_diffrn_radiation_monochromator graphite
_diffrn_radiation_source 'fine-focus sealed tube'
_diffrn_radiation_type MoK\a
_diffrn_radiation_wavelength 0.71073
_diffrn_reflns_av_R_equivalents 0.0881
_diffrn_reflns_av_sigmaI/netI 0.0437
_diffrn_reflns_limit_h_max 12
_diffrn_reflns_limit_h_min -12
_diffrn_reflns_limit_k_max 18
_diffrn_reflns_limit_k_min -18
_diffrn_reflns_limit_l_max 21
_diffrn_reflns_limit_l_min -21
_diffrn_reflns_number 30007
_diffrn_reflns_theta_full 27.50
_diffrn_reflns_theta_max 27.50
_diffrn_reflns_theta_min 2.05
_diffrn_standards_decay_% 0
_diffrn_standards_number 0
_exptl_absorpt_coefficient_mu 0.368
_exptl_absorpt_correction_type none
_exptl_crystal_colour colourless
_exptl_crystal_density_diffrn 1.364
_exptl_crystal_density_method 'not measured'
_exptl_crystal_description prismatic
_exptl_crystal_F_000 784
_exptl_crystal_size_max 0.500
_exptl_crystal_size_mid 0.300
_exptl_crystal_size_min 0.100
_refine_diff_density_max 0.288
_refine_diff_density_min -0.293
_refine_ls_extinction_coef 0.0164(18)
_refine_ls_extinction_expression Fc^*^=kFc[1+0.001xFc^2^\l^3^/sin(2\q)]^-1/4^
_refine_ls_extinction_method SHELXL97
_refine_ls_goodness_of_fit_ref 1.039
_refine_ls_hydrogen_treatment constr
_refine_ls_matrix_type full
_refine_ls_number_parameters 227
_refine_ls_number_reflns 4133
_refine_ls_number_restraints 0
_refine_ls_restrained_S_all 1.039
_refine_ls_R_factor_all 0.0700
_refine_ls_R_factor_gt 0.0428
_refine_ls_shift/su_max 0.001
_refine_ls_shift/su_mean 0.000
_refine_ls_structure_factor_coef Fsqd
_refine_ls_weighting_details 'calc w = 1/[\s^2^(Fo^2^)+(0.0573P)^2^+0.0182P] where P = (Fo^2^+2Fc^2^)/3'
_refine_ls_weighting_scheme calc
_refine_ls_wR_factor_gt 0.1085
_refine_ls_wR_factor_ref 0.1169
_reflns_number_gt 2727
_reflns_number_total 4133
_reflns_threshold_expression I>2\s(I)
_cod_data_source_file su6109.cif
_cod_data_source_block I
_cod_original_sg_symbol_Hall '- P 2yn'
_cod_original_sg_symbol_H-M 'P 21/n'
_cod_database_code 2204223
_cod_database_fobs_code 2204223

loop_
_symmetry_equiv_pos_as_xyz
'x, y, z'
'-x+1/2, y+1/2, -z+1/2'
'-x, -y, -z'
'x-1/2, -y-1/2, z-1/2'

loop_
_atom_site_label
_atom_site_fract_x
_atom_site_fract_y
_atom_site_fract_z
_atom_site_U_iso_or_equiv
_atom_site_adp_type
_atom_site_calc_flag
_atom_site_refinement_flags
_atom_site_occupancy
_atom_site_type_symbol
Cl1 1.28712(9) 0.80832(4) 0.66360(6) 0.0989(3) Uani d . 1 Cl
Cl2 1.20564(9) 0.72642(5) 0.81258(5) 0.0954(3) Uani d . 1 Cl
N2 0.85449(18) 0.42999(10) 0.62623(10) 0.0492(3) Uani d . 1 N
N1 0.65298(17) 0.46732(9) 0.46999(10) 0.0465(3) Uani d . 1 N
O1 0.67609(19) 0.11285(10) 0.69764(10) 0.0691(4) Uani d . 1 O
O2 0.44064(18) 0.08108(9) 0.55246(10) 0.0671(4) Uani d . 1 O
C1 1.1343(3) 0.72266(13) 0.62725(17) 0.0628(5) Uani d . 1 C
C2 1.0485(3) 0.68826(13) 0.53337(17) 0.0623(5) Uani d . 1 C
H2 1.0673 0.7143 0.4881 0.075 Uiso calc R 1 H
C3 0.9346(2) 0.61533(13) 0.50577(14) 0.0547(4) Uani d . 1 C
H3 0.8770 0.5927 0.4420 0.066 Uiso calc R 1 H
C4 0.9057(2) 0.57566(12) 0.57276(13) 0.0475(4) Uani d . 1 C
C5 0.9891(2) 0.61276(13) 0.66627(14) 0.0553(4) Uani d . 1 C
H5 0.9682 0.5880 0.7112 0.066 Uiso calc R 1 H
C6 1.1019(3) 0.68550(13) 0.69378(16) 0.0624(5) Uani d . 1 C
C7 0.8044(2) 0.49135(11) 0.55597(12) 0.0460(4) Uani d . 1 C
C8 0.6044(2) 0.38289(12) 0.48794(12) 0.0457(4) Uani d . 1 C
C9 0.7311(2) 0.36112(12) 0.58523(11) 0.0451(4) Uani d . 1 C
C10 0.7202(2) 0.27947(12) 0.62645(12) 0.0484(4) Uani d . 1 C
H10 0.8044 0.2638 0.6908 0.058 Uiso calc R 1 H
C11 0.5808(2) 0.22214(12) 0.56925(12) 0.0482(4) Uani d . 1 C
C12 0.4528(2) 0.24672(13) 0.47210(13) 0.0539(4) Uani d . 1 C
H12 0.3591 0.2075 0.4355 0.065 Uiso calc R 1 H
C13 0.4623(2) 0.32675(13) 0.42992(13) 0.0530(4) Uani d . 1 C
H13 0.3778 0.3426 0.3657 0.064 Uiso calc R 1 H
C14 0.5549(2) 0.51758(13) 0.37755(13) 0.0520(4) Uani d . 1 C
H14A 0.5885 0.5824 0.3890 0.062 Uiso calc R 1 H
H14B 0.4338 0.5143 0.3531 0.062 Uiso calc R 1 H
C15 0.5816(3) 0.47927(14) 0.30053(13) 0.0579(5) Uani d . 1 C
H15A 0.7030 0.4813 0.3256 0.069 Uiso calc R 1 H
H15B 0.5457 0.4148 0.2881 0.069 Uiso calc R 1 H
C16 0.4831(3) 0.53237(17) 0.20534(15) 0.0741(6) Uani d . 1 C
H16A 0.5197 0.5967 0.2174 0.089 Uiso calc R 1 H
H16B 0.3617 0.5308 0.1803 0.089 Uiso calc R 1 H
C17 0.5100(5) 0.4927(2) 0.12888(19) 0.1131(10) Uani d . 1 C
H17C 0.4450 0.5282 0.0696 0.170 Uiso calc R 1 H
H17B 0.4722 0.4293 0.1159 0.170 Uiso calc R 1 H
H17A 0.6296 0.4955 0.1527 0.170 Uiso calc R 1 H
C18 0.5735(2) 0.13495(13) 0.61444(13) 0.0511(4) Uani d . 1 C
C19 0.4281(3) -0.00616(15) 0.59155(18) 0.0766(6) Uani d . 1 C
H19A 0.3288 -0.0394 0.5416 0.115 Uiso calc R 1 H
H19B 0.4178 0.0054 0.6459 0.115 Uiso calc R 1 H
H19C 0.5292 -0.0424 0.6132 0.115 Uiso calc R 1 H

loop_
_atom_site_aniso_label
_atom_site_aniso_U_11
_atom_site_aniso_U_22
_atom_site_aniso_U_33
_atom_site_aniso_U_12
_atom_site_aniso_U_13
_atom_site_aniso_U_23
Cl1 0.0903(4) 0.0663(4) 0.1471(7) -0.0239(3) 0.0699(5) -0.0026(4)
Cl2 0.1080(5) 0.0814(4) 0.0769(4) -0.0321(3) 0.0384(4) -0.0254(3)
N2 0.0494(8) 0.0505(8) 0.0434(7) -0.0028(6) 0.0228(7) 0.0021(6)
N1 0.0474(7) 0.0488(8) 0.0411(7) 0.0038(6) 0.0230(6) 0.0044(6)
O1 0.0735(9) 0.0667(9) 0.0523(8) -0.0140(7) 0.0253(7) 0.0074(6)
O2 0.0740(9) 0.0629(8) 0.0553(8) -0.0225(7) 0.0299(7) -0.0030(6)
C1 0.0610(11) 0.0469(10) 0.0867(15) 0.0009(8) 0.0445(11) 0.0064(10)
C2 0.0681(11) 0.0554(11) 0.0793(14) 0.0102(9) 0.0507(11) 0.0187(10)
C3 0.0559(10) 0.0566(11) 0.0549(10) 0.0060(8) 0.0326(9) 0.0073(8)
C4 0.0469(9) 0.0477(9) 0.0498(9) 0.0029(7) 0.0278(8) 0.0026(7)
C5 0.0610(11) 0.0530(10) 0.0550(10) -0.0037(8) 0.0339(9) 0.0003(8)
C6 0.0613(11) 0.0529(11) 0.0672(12) -0.0042(9) 0.0318(10) -0.0043(9)
C7 0.0458(9) 0.0483(9) 0.0436(9) 0.0018(7) 0.0246(8) 0.0003(7)
C8 0.0459(8) 0.0482(9) 0.0424(8) 0.0029(7) 0.0241(7) 0.0014(7)
C9 0.0436(8) 0.0489(9) 0.0395(8) -0.0007(7) 0.0209(7) -0.0005(7)
C10 0.0488(9) 0.0514(10) 0.0410(8) -0.0012(7) 0.0222(8) 0.0013(7)
C11 0.0489(9) 0.0504(10) 0.0442(9) -0.0012(7) 0.0250(8) -0.0008(7)
C12 0.0502(9) 0.0570(10) 0.0488(9) -0.0078(8) 0.0238(8) -0.0052(8)
C13 0.0464(9) 0.0597(11) 0.0409(9) 0.0004(8) 0.0165(7) 0.0013(8)
C14 0.0490(9) 0.0559(10) 0.0467(9) 0.0087(8) 0.0236(8) 0.0094(8)
C15 0.0553(10) 0.0690(12) 0.0446(9) 0.0024(9) 0.0246(8) 0.0033(8)
C16 0.0737(14) 0.0888(16) 0.0514(11) -0.0068(11) 0.0292(11) 0.0134(10)
C17 0.121(2) 0.164(3) 0.0573(15) -0.016(2) 0.0506(16) -0.0007(16)
C18 0.0548(10) 0.0541(10) 0.0479(10) -0.0064(8) 0.0306(9) -0.0037(8)
C19 0.0963(17) 0.0620(13) 0.0733(14) -0.0272(11) 0.0480(13) -0.0057(10)

loop_
_atom_type_symbol
_atom_type_description
_atom_type_scat_dispersion_real
_atom_type_scat_dispersion_imag
_atom_type_scat_source
C C 0.0033 0.0016 'International Tables Vol C Tables 4.2.6.8 and 6.1.1.4'
H H 0.0000 0.0000 'International Tables Vol C Tables 4.2.6.8 and 6.1.1.4'
N N 0.0061 0.0033 'International Tables Vol C Tables 4.2.6.8 and 6.1.1.4'
O O 0.0106 0.0060 'International Tables Vol C Tables 4.2.6.8 and 6.1.1.4'
Cl Cl 0.1484 0.1585 'International Tables Vol C Tables 4.2.6.8 and 6.1.1.4'

loop_
_geom_angle_atom_site_label_1
_geom_angle_atom_site_label_2
_geom_angle_atom_site_label_3
_geom_angle
C7 N2 C9 104.98(14)
C7 N1 C8 105.96(13)
C7 N1 C14 129.65(15)
C8 N1 C14 124.38(14)
C18 O2 C19 115.94(16)
C2 C1 C6 119.53(18)
C2 C1 Cl1 120.31(17)
C6 C1 Cl1 120.11(18)
C1 C2 C3 120.56(18)
C1 C2 H2 119.7
C3 C2 H2 119.7
C2 C3 C4 120.27(19)
C2 C3 H3 119.9
C4 C3 H3 119.9
C5 C4 C3 118.60(17)
C5 C4 C7 115.90(15)
C3 C4 C7 125.28(16)
C6 C5 C4 121.21(18)
C6 C5 H5 119.4
C4 C5 H5 119.4
C5 C6 C1 119.8(2)
C5 C6 Cl2 118.79(17)
C1 C6 Cl2 121.42(16)
N2 C7 N1 113.18(15)
N2 C7 C4 120.67(15)
N1 C7 C4 126.15(15)
N1 C8 C13 131.88(15)
N1 C8 C9 105.58(14)
C13 C8 C9 122.50(16)
N2 C9 C10 129.60(15)
N2 C9 C8 110.30(14)
C10 C9 C8 120.10(15)
C11 C10 C9 118.11(15)
C11 C10 H10 120.9
C9 C10 H10 120.9
C10 C11 C12 120.69(16)
C10 C11 C18 117.05(15)
C12 C11 C18 122.25(16)
C13 C12 C11 121.95(16)
C13 C12 H12 119.0
C11 C12 H12 119.0
C12 C13 C8 116.62(16)
C12 C13 H13 121.7
C8 C13 H13 121.7
N1 C14 C15 112.65(15)
N1 C14 H14A 109.1
C15 C14 H14A 109.1
N1 C14 H14B 109.1
C15 C14 H14B 109.1
H14A C14 H14B 107.8
C16 C15 C14 112.83(17)
C16 C15 H15A 109.0
C14 C15 H15A 109.0
C16 C15 H15B 109.0
C14 C15 H15B 109.0
H15A C15 H15B 107.8
C15 C16 C17 112.2(2)
C15 C16 H16A 109.2
C17 C16 H16A 109.2
C15 C16 H16B 109.2
C17 C16 H16B 109.2
H16A C16 H16B 107.9
C16 C17 H17C 109.5
C16 C17 H17B 109.5
H17C C17 H17B 109.5
C16 C17 H17A 109.5
H17C C17 H17A 109.5
H17B C17 H17A 109.5
O1 C18 O2 122.35(17)
O1 C18 C11 124.48(16)
O2 C18 C11 113.17(15)
O2 C19 H19A 109.5
O2 C19 H19B 109.5
H19A C19 H19B 109.5
O2 C19 H19C 109.5
H19A C19 H19C 109.5
H19B C19 H19C 109.5

loop_
_geom_bond_atom_site_label_1
_geom_bond_atom_site_label_2
_geom_bond_distance
_geom_bond_publ_flag
Cl1 C1 1.725(2) y
Cl2 C6 1.729(2) y
N2 C7 1.315(2) ?
N2 C9 1.382(2) ?
N1 C7 1.380(2) ?
N1 C8 1.385(2) ?
N1 C14 1.458(2) ?
O1 C18 1.198(2) y
O2 C18 1.335(2) ?
O2 C19 1.444(2) ?
C1 C2 1.375(3) ?
C1 C6 1.389(3) ?
C2 C3 1.382(3) ?
C2 H2 0.9300 ?
C3 C4 1.388(2) ?
C3 H3 0.9300 ?
C4 C5 1.386(2) ?
C4 C7 1.469(2) ?
C5 C6 1.374(3) ?
C5 H5 0.9300 ?
C8 C13 1.388(2) ?
C8 C9 1.399(2) ?
C9 C10 1.387(2) ?
C10 C11 1.381(2) ?
C10 H10 0.9300 ?
C11 C12 1.410(2) ?
C11 C18 1.478(3) ?
C12 C13 1.372(3) ?
C12 H12 0.9300 ?
C13 H13 0.9300 ?
C14 C15 1.518(3) ?
C14 H14A 0.9700 ?
C14 H14B 0.9700 ?
C15 C16 1.510(3) ?
C15 H15A 0.9700 ?
C15 H15B 0.9700 ?
C16 C17 1.517(4) ?
C16 H16A 0.9700 ?
C16 H16B 0.9700 ?
C17 H17C 0.9600 ?
C17 H17B 0.9600 ?
C17 H17A 0.9600 ?
C19 H19A 0.9600 ?
C19 H19B 0.9600 ?
C19 H19C 0.9600 ?

loop_
_geom_hbond_atom_site_label_D
_geom_hbond_atom_site_label_H
_geom_hbond_atom_site_label_A
_geom_hbond_site_symmetry_A
_geom_hbond_distance_DH
_geom_hbond_distance_HA
_geom_hbond_distance_DA
_geom_hbond_angle_DHA
_geom_hbond_publ_flag
C5 H5 O1 2_656 0.93 2.53 3.336(3) 146 yes
C13 H13 O1 4_565 0.93 2.41 3.340(2) 176 yes

loop_
_geom_torsion_atom_site_label_1
_geom_torsion_atom_site_label_2
_geom_torsion_atom_site_label_3
_geom_torsion_atom_site_label_4
_geom_torsion
_geom_torsion_publ_flag
C6 C1 C2 C3 -2.0(3) ?
Cl1 C1 C2 C3 175.56(14) ?
C1 C2 C3 C4 -0.2(3) ?
C2 C3 C4 C5 2.1(3) ?
C2 C3 C4 C7 -172.29(17) ?
C3 C4 C5 C6 -1.9(3) ?
C7 C4 C5 C6 173.05(17) ?
C4 C5 C6 C1 -0.3(3) ?
C4 C5 C6 Cl2 -178.32(15) ?
C2 C1 C6 C5 2.2(3) ?
Cl1 C1 C6 C5 -175.32(15) ?
C2 C1 C6 Cl2 -179.79(15) ?
Cl1 C1 C6 Cl2 2.6(3) ?
C9 N2 C7 N1 0.33(19) ?
C9 N2 C7 C4 -179.90(15) ?
C8 N1 C7 N2 -0.40(19) ?
C14 N1 C7 N2 178.24(16) ?
C8 N1 C7 C4 179.85(16) ?
C14 N1 C7 C4 -1.5(3) ?
C5 C4 C7 N2 -33.9(2) ?
C3 C4 C7 N2 140.60(18) ?
C5 C4 C7 N1 145.81(17) ?
C3 C4 C7 N1 -39.7(3) y
C7 N1 C8 C13 178.21(18) ?
C14 N1 C8 C13 -0.5(3) ?
C7 N1 C8 C9 0.29(17) ?
C14 N1 C8 C9 -178.45(15) ?
C7 N2 C9 C10 179.65(18) ?
C7 N2 C9 C8 -0.13(19) ?
N1 C8 C9 N2 -0.10(18) ?
C13 C8 C9 N2 -178.27(16) ?
N1 C8 C9 C10 -179.91(15) ?
C13 C8 C9 C10 1.9(3) ?
N2 C9 C10 C11 179.33(17) ?
C8 C9 C10 C11 -0.9(3) ?
C9 C10 C11 C12 -0.6(3) ?
C9 C10 C11 C18 179.18(16) ?
C10 C11 C12 C13 1.2(3) ?
C18 C11 C12 C13 -178.55(17) ?
C11 C12 C13 C8 -0.3(3) ?
N1 C8 C13 C12 -178.92(18) ?
C9 C8 C13 C12 -1.3(3) ?
C7 N1 C14 C15 102.0(2) ?
C8 N1 C14 C15 -79.6(2) ?
N1 C14 C15 C16 -178.79(16) ?
C14 C15 C16 C17 -179.5(2) ?
C19 O2 C18 O1 -0.3(3) ?
C19 O2 C18 C11 178.78(17) y
C10 C11 C18 O1 2.9(3) ?
C12 C11 C18 O1 -177.28(18) ?
C10 C11 C18 O2 -176.11(16) ?
C12 C11 C18 O2 3.7(3) ?

loop_
_cod_related_entry_id
_cod_related_entry_database
_cod_related_entry_code
1 ChemSpider 21130495
